data_4346036
loop_
_publ_author_name
'Adams, Richard D.'
'Pearl, Jr, William C'
'Wong, Yuen Onn'
'Hall, Michael B.'
'Walensky, Justin R.'

_publ_section_title
;
 Host-guest behavior of a heavy-atom heterocycle
 Re4(CO)16(\m-SbPh2)2(\m-H)2 obtained from a palladium-assisted ring
 opening dimerization of Re2(CO)8(\m-SbPh2)(\m-H).
;
_journal_issue 7
_journal_name_full 'Inorganic chemistry'
_journal_page_first 3536
_journal_page_last 3544
_journal_paper_doi 10.1021/acs.inorgchem.5b00080
_journal_volume 54
_journal_year 2015
_chemical_formula_sum 'C24 H12 O12 Re3 Sb'
_chemical_formula_weight 1172.69
_space_group_IT_number 2
_space_group_name_Hall '-P 1'
_space_group_name_H-M_alt 'P -1'
_symmetry_cell_setting triclinic
_symmetry_space_group_name_H-M 'P -1'
_atom_sites_solution_hydrogens geom
_atom_sites_solution_primary direct
_atom_sites_solution_secondary difmap
_audit_creation_method SHELXL-97
_cell_angle_alpha 99.8700(10)
_cell_angle_beta 106.9340(10)
_cell_angle_gamma 109.9330(10)
_cell_formula_units_Z 6
_cell_length_a 13.6204(8)
_cell_length_b 19.0089(12)
_cell_length_c 20.2437(13)
_cell_measurement_reflns_used 5353
_cell_measurement_temperature 294(2)
_cell_measurement_theta_max 42.410
_cell_measurement_theta_min 7.672
_cell_volume 4495.0(5)
_computing_cell_refinement 'SAINT+  V6.45 (Bruker, 2003)'
_computing_data_collection 'SMART V5.632 (Bruker, 2005)'
_computing_data_reduction 'SAINT+  V6.45'
_computing_molecular_graphics 'SHELXTL V6.1 (Sheldrick, 2000)'
_computing_publication_material 'SHELXTL V6.1'
_computing_structure_refinement 'SHELXL-97 (Sheldrick, 1997)'
_computing_structure_solution 'SHELXS-97 (Sheldrick, 1990)'
_diffrn_ambient_temperature 294(2)
_diffrn_measured_fraction_theta_full 1.000
_diffrn_measured_fraction_theta_max 1.000
_diffrn_measurement_device_type 'Bruker SMART APEX CCD diffractometer'
_diffrn_measurement_method 'omega scans'
_diffrn_radiation_monochromator graphite
_diffrn_radiation_source 'fine-focus sealed tube'
_diffrn_radiation_type MoK\a
_diffrn_radiation_wavelength 0.71073
_diffrn_reflns_av_R_equivalents 0.0578
_diffrn_reflns_av_sigmaI/netI 0.0549
_diffrn_reflns_limit_h_max 17
_diffrn_reflns_limit_h_min -17
_diffrn_reflns_limit_k_max 23
_diffrn_reflns_limit_k_min -23
_diffrn_reflns_limit_l_max 25
_diffrn_reflns_limit_l_min -25
_diffrn_reflns_number 62911
_diffrn_reflns_theta_full 26.37
_diffrn_reflns_theta_max 26.37
_diffrn_reflns_theta_min 1.10
_diffrn_standards_decay_% <1
_exptl_absorpt_coefficient_mu 13.027
_exptl_absorpt_correction_T_max 1.000
_exptl_absorpt_correction_T_min 0.468
_exptl_absorpt_correction_type multi-scan
_exptl_absorpt_process_details '(SADABS, Bruker, 1997)'
_exptl_crystal_colour Colorless
_exptl_crystal_density_diffrn 2.599
_exptl_crystal_density_method 'not measured'
_exptl_crystal_description Plate
_exptl_crystal_F_000 3168
_exptl_crystal_size_max 0.12
_exptl_crystal_size_mid 0.08
_exptl_crystal_size_min 0.02
_refine_diff_density_max 2.321
_refine_diff_density_min -1.200
_refine_diff_density_rms 0.251
_refine_ls_extinction_method none
_refine_ls_goodness_of_fit_ref 1.047
_refine_ls_hydrogen_treatment mixed
_refine_ls_matrix_type full
_refine_ls_number_parameters 1105
_refine_ls_number_reflns 18375
_refine_ls_number_restraints 6
_refine_ls_restrained_S_all 1.047
_refine_ls_R_factor_all 0.0685
_refine_ls_R_factor_gt 0.0407
_refine_ls_shift/su_max 0.001
_refine_ls_shift/su_mean 0.000
_refine_ls_structure_factor_coef Fsqd
_refine_ls_weighting_details 'calc w=1/[\s^2^(Fo^2^)+(0.0473P)^2^+3.6980P] where P=(Fo^2^+2Fc^2^)/3'
_refine_ls_weighting_scheme calc
_refine_ls_wR_factor_gt 0.0952
_refine_ls_wR_factor_ref 0.1123
_reflns_number_gt 12944
_reflns_number_total 18375
_reflns_threshold_expression >2sigma(I)
_cod_data_source_file ic5b00080_si_002.cif
_cod_data_source_block 4
_cod_depositor_comments
;
The following automatic conversions were performed:

data item '_exptl_absorpt_correction_type' value 'Multi-scan' was
changed to 'multi-scan' in accordance with the
/home/saulius/struct/COD-crude-data/automatic-downloads/DataCite-retrospective/ACS/depositions/lib/dictionaries/cif_core.dic
dictionary named 'cif_core.dic' version 2.4.2 last updated on
2011-04-26.

data item '_symmetry_cell_setting' value 'Triclinic' was changed to
'triclinic' in accordance with the
/home/saulius/struct/COD-crude-data/automatic-downloads/DataCite-retrospective/ACS/depositions/lib/dictionaries/cif_core.dic
dictionary named 'cif_core.dic' version 2.4.2 last updated on
2011-04-26.

Automatic conversion script
Id: cif_fix_values 6909 2019-04-08 15:41:33Z antanas 
;
_cod_original_sg_symbol_H-M P-1
_cod_database_code 4346036

loop_
_symmetry_equiv_pos_as_xyz
'x, y, z'
'-x, -y, -z'

loop_
_atom_site_label
_atom_site_type_symbol
_atom_site_fract_x
_atom_site_fract_y
_atom_site_fract_z
_atom_site_U_iso_or_equiv
_atom_site_adp_type
_atom_site_occupancy
_atom_site_symmetry_multiplicity
_atom_site_calc_flag
_atom_site_refinement_flags
Re1 Re 0.49993(3) 0.75344(2) 0.19946(2) 0.04668(11) Uani 1 1 d .
Re2 Re 0.39769(3) 0.84299(3) 0.07805(2) 0.05207(11) Uani 1 1 d .
Re3 Re 0.61655(4) 1.01003(3) 0.20428(2) 0.05220(11) Uani 1 1 d .
Re4 Re 0.14139(4) 0.10046(3) 0.17880(3) 0.05661(12) Uani 1 1 d D
Re5 Re 0.08021(4) 0.23251(3) 0.09402(3) 0.06204(13) Uani 1 1 d D
Re6 Re 0.30547(4) 0.36997(3) 0.24925(3) 0.06110(13) Uani 1 1 d D
Re7 Re 0.83138(4) 0.44801(3) 0.23735(3) 0.05913(13) Uani 1 1 d .
Re8 Re 0.74790(3) 0.52644(2) 0.10190(2) 0.05313(12) Uani 1 1 d D
Re9 Re 0.98173(3) 0.69578(2) 0.22196(2) 0.05012(11) Uani 1 1 d D
Sb1 Sb 0.64657(5) 0.90609(4) 0.27906(4) 0.04610(16) Uani 1 1 d .
Sb2 Sb 0.99003(5) 0.59884(4) 0.30858(4) 0.05177(17) Uani 1 1 d .
Sb3 Sb 0.30234(6) 0.23599(4) 0.28493(4) 0.05151(17) Uani 1 1 d .
O11 O 0.6777(7) 0.7415(6) 0.1338(5) 0.085(3) Uani 1 1 d .
O12 O 0.3186(8) 0.5926(5) 0.0964(5) 0.093(3) Uani 1 1 d .
O13 O 0.3378(7) 0.7832(6) 0.2709(5) 0.093(3) Uani 1 1 d .
O14 O 0.5833(8) 0.6755(6) 0.3122(5) 0.087(3) Uani 1 1 d .
O21 O 0.5661(8) 0.8305(6) 0.0040(5) 0.094(3) Uani 1 1 d .
O22 O 0.2137(9) 0.6886(6) -0.0328(6) 0.120(4) Uani 1 1 d .
O23 O 0.2324(10) 0.8476(8) 0.1562(7) 0.132(5) Uani 1 1 d .
O24 O 0.3200(10) 0.9384(8) -0.0163(6) 0.131(5) Uani 1 1 d .
O31 O 0.7661(8) 0.9771(6) 0.1221(5) 0.094(3) Uani 1 1 d .
O32 O 0.5560(11) 1.1120(7) 0.1107(7) 0.128(4) Uani 1 1 d .
O33 O 0.4637(8) 1.0372(6) 0.2860(6) 0.110(4) Uani 1 1 d .
O34 O 0.8251(8) 1.1489(6) 0.3179(6) 0.110(4) Uani 1 1 d .
O47 O 0.3099(9) 0.0951(7) 0.1034(6) 0.120(4) Uani 1 1 d .
O48 O -0.0608(8) -0.0395(6) 0.0528(6) 0.123(4) Uani 1 1 d .
O49 O -0.0215(8) 0.1116(6) 0.2574(6) 0.100(3) Uani 1 1 d .
O50 O 0.2201(9) -0.0037(6) 0.2627(7) 0.119(4) Uani 1 1 d .
O51 O 0.2510(8) 0.2230(7) 0.0210(6) 0.107(3) Uani 1 1 d .
O52 O -0.1150(8) 0.0971(6) -0.0355(6) 0.106(4) Uani 1 1 d .
O53 O -0.0905(9) 0.2364(7) 0.1676(6) 0.119(4) Uani 1 1 d .
O54 O 0.0432(11) 0.3545(7) 0.0193(7) 0.127(4) Uani 1 1 d .
O55 O 0.4625(8) 0.3591(7) 0.1656(6) 0.107(3) Uani 1 1 d .
O56 O 0.2913(12) 0.5148(7) 0.2050(8) 0.154(5) Uani 1 1 d .
O57 O 0.1314(9) 0.3641(7) 0.3219(6) 0.115(4) Uani 1 1 d .
O58 O 0.5073(8) 0.4749(6) 0.3910(6) 0.117(4) Uani 1 1 d .
O71 O 1.0121(9) 0.4259(7) 0.1808(7) 0.128(4) Uani 1 1 d .
O72 O 0.6466(9) 0.2844(5) 0.1374(6) 0.114(4) Uani 1 1 d .
O73 O 0.6689(9) 0.4887(9) 0.3017(7) 0.152(6) Uani 1 1 d .
O74 O 0.9096(11) 0.3823(9) 0.3609(9) 0.189(8) Uani 1 1 d .
O75 O 0.9118(8) 0.4877(6) 0.0372(6) 0.102(3) Uani 1 1 d .
O76 O 0.5559(8) 0.3646(5) 0.0115(5) 0.096(3) Uani 1 1 d .
O77 O 0.5822(9) 0.5655(7) 0.1660(7) 0.120(4) Uani 1 1 d .
O78 O 0.6798(10) 0.5953(7) -0.0213(6) 0.123(4) Uani 1 1 d .
O79 O 1.1254(8) 0.6390(6) 0.1498(5) 0.103(3) Uani 1 1 d .
O80 O 0.9531(9) 0.7985(6) 0.1217(6) 0.108(3) Uani 1 1 d .
O81 O 0.8215(7) 0.7335(5) 0.2925(5) 0.082(3) Uani 1 1 d .
O82 O 1.1939(7) 0.8357(5) 0.3365(5) 0.085(3) Uani 1 1 d .
C11 C 0.6129(9) 0.7453(6) 0.1572(6) 0.057(3) Uani 1 1 d .
C12 C 0.3864(10) 0.6519(7) 0.1340(6) 0.065(3) Uani 1 1 d .
C13 C 0.3955(9) 0.7705(7) 0.2445(7) 0.068(3) Uani 1 1 d .
C14 C 0.5520(9) 0.7059(7) 0.2702(6) 0.058(3) Uani 1 1 d .
C21 C 0.5068(9) 0.8374(7) 0.0308(6) 0.065(3) Uani 1 1 d .
C22 C 0.2839(11) 0.7486(8) 0.0098(7) 0.079(4) Uani 1 1 d .
C23 C 0.2931(11) 0.8456(9) 0.1296(7) 0.081(4) Uani 1 1 d .
C24 C 0.3484(11) 0.9034(8) 0.0186(7) 0.077(4) Uani 1 1 d .
C31 C 0.7107(10) 0.9882(7) 0.1524(6) 0.067(3) Uani 1 1 d .
C32 C 0.5782(12) 1.0726(8) 0.1455(7) 0.079(4) Uani 1 1 d .
C33 C 0.5189(10) 1.0271(7) 0.2576(7) 0.070(3) Uani 1 1 d .
C34 C 0.7456(11) 1.0946(9) 0.2760(8) 0.093(5) Uani 1 1 d .
C35 C 0.6343(9) 0.9396(7) 0.3823(5) 0.058(3) Uani 1 1 d .
C36 C 0.6737(10) 1.0180(8) 0.4186(7) 0.081(4) Uani 1 1 d .
H36 H 0.7027 1.0558 0.3975 0.098 Uiso 1 1 calc R
C37 C 0.6703(13) 1.0408(10) 0.4871(7) 0.100(5) Uani 1 1 d .
H37 H 0.6982 1.0938 0.5119 0.119 Uiso 1 1 calc R
C38 C 0.6262(12) 0.9857(11) 0.5174(7) 0.091(5) Uani 1 1 d .
H38 H 0.6230 1.0010 0.5626 0.110 Uiso 1 1 calc R
C39 C 0.5861(13) 0.9068(11) 0.4812(8) 0.100(5) Uani 1 1 d .
H39 H 0.5547 0.8683 0.5010 0.120 Uiso 1 1 calc R
C40 C 0.5941(11) 0.8874(9) 0.4158(7) 0.082(4) Uani 1 1 d .
H40 H 0.5701 0.8345 0.3924 0.098 Uiso 1 1 calc R
C41 C 0.8173(8) 0.9184(6) 0.3182(6) 0.053(3) Uani 1 1 d .
C42 C 0.8748(9) 0.9170(7) 0.2725(7) 0.072(3) Uani 1 1 d .
H42 H 0.8387 0.9104 0.2238 0.086 Uiso 1 1 calc R
C43 C 0.9844(10) 0.9252(7) 0.2975(10) 0.086(5) Uani 1 1 d .
H43 H 1.0219 0.9249 0.2657 0.104 Uiso 1 1 calc R
C44 C 1.0387(11) 0.9337(8) 0.3681(10) 0.101(6) Uani 1 1 d .
H44 H 1.1121 0.9374 0.3845 0.121 Uiso 1 1 calc R
C45 C 0.9857(14) 0.9366(11) 0.4140(9) 0.122(6) Uani 1 1 d .
H45 H 1.0238 0.9451 0.4629 0.147 Uiso 1 1 calc R
C46 C 0.8747(11) 0.9273(9) 0.3895(7) 0.090(4) Uani 1 1 d .
H46 H 0.8382 0.9270 0.4219 0.108 Uiso 1 1 calc R
C47 C 0.2480(10) 0.0975(8) 0.1300(8) 0.081(4) Uani 1 1 d .
C48 C 0.0165(11) 0.0127(8) 0.1001(8) 0.084(4) Uani 1 1 d .
C49 C 0.0371(10) 0.1059(7) 0.2284(7) 0.071(3) Uani 1 1 d .
C50 C 0.1883(10) 0.0334(8) 0.2311(8) 0.078(4) Uani 1 1 d .
C51 C 0.1894(10) 0.2264(9) 0.0474(7) 0.081(4) Uani 1 1 d .
C52 C -0.0413(11) 0.1473(9) 0.0137(8) 0.084(4) Uani 1 1 d .
C53 C -0.0260(11) 0.2368(8) 0.1437(8) 0.087(4) Uani 1 1 d .
C54 C 0.0537(12) 0.3081(9) 0.0474(7) 0.085(4) Uani 1 1 d .
C55 C 0.4060(11) 0.3627(8) 0.1961(7) 0.080(4) Uani 1 1 d .
C56 C 0.2959(13) 0.4608(10) 0.2201(9) 0.101(5) Uani 1 1 d .
C57 C 0.1968(11) 0.3675(8) 0.2976(7) 0.073(3) Uani 1 1 d .
C58 C 0.4303(11) 0.4327(8) 0.3355(8) 0.085(4) Uani 1 1 d .
C59 C 0.4675(8) 0.2372(6) 0.3224(6) 0.056(3) Uani 1 1 d .
C60 C 0.5269(9) 0.2362(7) 0.2794(7) 0.065(3) Uani 1 1 d .
H60 H 0.4936 0.2321 0.2309 0.078 Uiso 1 1 calc R
C61 C 0.6359(10) 0.2411(7) 0.3054(9) 0.083(4) Uani 1 1 d .
H61 H 0.6750 0.2422 0.2746 0.100 Uiso 1 1 calc R
C62 C 0.6857(11) 0.2443(8) 0.3743(9) 0.089(4) Uani 1 1 d .
H62 H 0.7584 0.2467 0.3913 0.106 Uiso 1 1 calc R
C63 C 0.6281(12) 0.2439(11) 0.4182(8) 0.114(6) Uani 1 1 d .
H63 H 0.6618 0.2471 0.4664 0.136 Uiso 1 1 calc R
C64 C 0.5182(11) 0.2387(9) 0.3923(7) 0.087(4) Uani 1 1 d .
H64 H 0.4786 0.2363 0.4229 0.104 Uiso 1 1 calc R
C65 C 0.2751(9) 0.2380(7) 0.3839(6) 0.056(3) Uani 1 1 d .
C66 C 0.3169(9) 0.3055(8) 0.4393(6) 0.073(3) Uani 1 1 d .
H66 H 0.3561 0.3527 0.4327 0.087 Uiso 1 1 calc R
C67 C 0.3037(10) 0.3069(9) 0.5055(6) 0.074(4) Uani 1 1 d .
H67 H 0.3317 0.3539 0.5419 0.089 Uiso 1 1 calc R
C68 C 0.2472(11) 0.2353(10) 0.5147(8) 0.091(4) Uani 1 1 d .
H68 H 0.2377 0.2342 0.5583 0.109 Uiso 1 1 calc R
C69 C 0.2065(13) 0.1686(10) 0.4620(8) 0.095(4) Uani 1 1 d .
H69 H 0.1687 0.1215 0.4694 0.114 Uiso 1 1 calc R
C70 C 0.2188(10) 0.1676(8) 0.3974(7) 0.075(3) Uani 1 1 d .
H70 H 0.1898 0.1199 0.3617 0.090 Uiso 1 1 calc R
C71 C 0.9459(11) 0.4327(7) 0.2029(8) 0.083(4) Uani 1 1 d .
C72 C 0.7141(11) 0.3449(8) 0.1751(8) 0.085(4) Uani 1 1 d .
C73 C 0.7261(11) 0.4726(10) 0.2775(7) 0.093(5) Uani 1 1 d .
C74 C 0.8809(11) 0.4085(8) 0.3151(9) 0.104(5) Uani 1 1 d .
C75 C 0.8544(10) 0.5013(8) 0.0606(7) 0.075(4) Uani 1 1 d .
C76 C 0.6291(9) 0.4258(7) 0.0454(7) 0.069(3) Uani 1 1 d .
C77 C 0.6436(11) 0.5532(8) 0.1440(8) 0.083(4) Uani 1 1 d .
C78 C 0.7055(11) 0.5700(8) 0.0262(8) 0.082(4) Uani 1 1 d .
C79 C 1.0717(10) 0.6585(8) 0.1762(6) 0.071(3) Uani 1 1 d .
C80 C 0.9631(10) 0.7603(7) 0.1588(6) 0.065(3) Uani 1 1 d .
C81 C 0.8814(9) 0.7224(7) 0.2683(6) 0.060(3) Uani 1 1 d .
C82 C 1.1160(9) 0.7829(7) 0.2944(6) 0.059(3) Uani 1 1 d .
C83 C 1.1543(9) 0.5993(7) 0.3591(7) 0.073(3) Uani 1 1 d .
C84 C 1.2416(12) 0.6336(13) 0.3417(9) 0.153(9) Uani 1 1 d .
H84 H 1.2339 0.6577 0.3054 0.183 Uiso 1 1 calc R
C85 C 1.3451(15) 0.6329(17) 0.3787(12) 0.197(14) Uani 1 1 d .
H85 H 1.4066 0.6598 0.3678 0.237 Uiso 1 1 calc R
C86 C 1.3607(13) 0.5982(11) 0.4259(11) 0.122(7) Uani 1 1 d .
H86 H 1.4304 0.5970 0.4468 0.146 Uiso 1 1 calc R
C87 C 1.2743(16) 0.5627(11) 0.4456(13) 0.168(10) Uani 1 1 d .
H87 H 1.2847 0.5391 0.4822 0.202 Uiso 1 1 calc R
C88 C 1.1701(13) 0.5620(10) 0.4107(11) 0.145(9) Uani 1 1 d .
H88 H 1.1096 0.5355 0.4226 0.174 Uiso 1 1 calc R
C89 C 0.9784(9) 0.6498(7) 0.4083(6) 0.055(3) Uani 1 1 d .
C90 C 1.0290(10) 0.7288(7) 0.4397(6) 0.070(3) Uani 1 1 d .
H90 H 1.0653 0.7605 0.4162 0.085 Uiso 1 1 calc R
C91 C 1.0282(11) 0.7639(9) 0.5060(7) 0.085(4) Uani 1 1 d .
H91 H 1.0626 0.8181 0.5266 0.102 Uiso 1 1 calc R
C92 C 0.9738(11) 0.7146(10) 0.5405(7) 0.087(4) Uani 1 1 d .
H92 H 0.9724 0.7363 0.5848 0.105 Uiso 1 1 calc R
C93 C 0.9244(11) 0.6374(10) 0.5106(8) 0.090(4) Uani 1 1 d .
H93 H 0.8887 0.6060 0.5345 0.108 Uiso 1 1 calc R
C94 C 0.9247(10) 0.6019(8) 0.4440(7) 0.075(4) Uani 1 1 d .
H94 H 0.8899 0.5476 0.4239 0.090 Uiso 1 1 calc R
H1 H 0.459(7) 0.794(5) 0.131(5) 0.06(3) Uiso 1 1 d .
H2 H 0.507(9) 0.952(7) 0.147(6) 0.10(4) Uiso 1 1 d .
H3 H 0.092(12) 0.153(3) 0.123(6) 0.27(11) Uiso 1 1 d D
H4 H 0.198(6) 0.310(4) 0.165(3) 0.10(4) Uiso 1 1 d D
H5 H 0.815(9) 0.504(7) 0.200(7) 0.10(4) Uiso 1 1 d .
H6 H 0.854(4) 0.619(3) 0.160(5) 0.10(4) Uiso 1 1 d D

loop_
_atom_site_aniso_label
_atom_site_aniso_U_11
_atom_site_aniso_U_22
_atom_site_aniso_U_33
_atom_site_aniso_U_23
_atom_site_aniso_U_13
_atom_site_aniso_U_12
Re1 0.0421(2) 0.0507(2) 0.0430(2) 0.01312(18) 0.01293(18) 0.01744(18)
Re2 0.0470(2) 0.0636(3) 0.0458(2) 0.0169(2) 0.01246(19) 0.0273(2)
Re3 0.0515(2) 0.0517(3) 0.0551(3) 0.0156(2) 0.0194(2) 0.0241(2)
Re4 0.0465(2) 0.0554(3) 0.0653(3) 0.0107(2) 0.0249(2) 0.0185(2)
Re5 0.0554(3) 0.0794(3) 0.0546(3) 0.0192(2) 0.0177(2) 0.0349(2)
Re6 0.0572(3) 0.0569(3) 0.0683(3) 0.0199(2) 0.0236(2) 0.0222(2)
Re7 0.0473(2) 0.0505(3) 0.0641(3) 0.0162(2) 0.0091(2) 0.0130(2)
Re8 0.0477(2) 0.0496(2) 0.0496(2) 0.0052(2) 0.0092(2) 0.01834(19)
Re9 0.0466(2) 0.0476(2) 0.0471(2) 0.00773(19) 0.01425(19) 0.01520(19)
Sb1 0.0401(3) 0.0502(4) 0.0436(4) 0.0104(3) 0.0130(3) 0.0179(3)
Sb2 0.0411(4) 0.0511(4) 0.0539(4) 0.0121(3) 0.0110(3) 0.0162(3)
Sb3 0.0445(4) 0.0562(4) 0.0527(4) 0.0157(3) 0.0177(3) 0.0206(3)
O11 0.071(6) 0.109(7) 0.088(7) 0.020(5) 0.045(5) 0.044(5)
O12 0.108(7) 0.058(5) 0.061(5) -0.006(4) 0.026(5) -0.008(5)
O13 0.068(6) 0.140(9) 0.093(7) 0.033(6) 0.053(5) 0.051(6)
O14 0.100(7) 0.100(7) 0.063(5) 0.034(5) 0.022(5) 0.049(6)
O21 0.074(6) 0.139(9) 0.085(7) 0.037(6) 0.038(5) 0.054(6)
O22 0.089(7) 0.104(8) 0.109(9) -0.021(7) 0.012(6) 0.020(6)
O23 0.127(9) 0.225(14) 0.142(10) 0.105(10) 0.099(9) 0.122(10)
O24 0.166(11) 0.205(13) 0.129(10) 0.119(10) 0.084(9) 0.140(11)
O31 0.087(7) 0.138(9) 0.080(6) 0.030(6) 0.047(6) 0.062(6)
O32 0.186(12) 0.126(10) 0.135(10) 0.082(9) 0.080(9) 0.099(9)
O33 0.084(7) 0.134(9) 0.128(9) 0.019(7) 0.063(7) 0.053(7)
O34 0.068(6) 0.092(7) 0.121(9) -0.029(6) 0.032(6) 0.008(5)
O47 0.099(8) 0.130(9) 0.134(10) 0.014(7) 0.081(8) 0.033(7)
O48 0.074(6) 0.108(8) 0.124(9) -0.047(7) 0.034(6) 0.010(6)
O49 0.076(6) 0.125(8) 0.120(9) 0.034(7) 0.061(6) 0.046(6)
O50 0.125(9) 0.115(9) 0.193(13) 0.098(9) 0.092(9) 0.084(8)
O51 0.095(7) 0.147(10) 0.105(8) 0.039(7) 0.057(7) 0.064(7)
O52 0.069(6) 0.102(8) 0.109(8) -0.012(6) 0.001(6) 0.039(6)
O53 0.103(8) 0.178(12) 0.119(9) 0.044(8) 0.076(7) 0.079(8)
O54 0.162(11) 0.145(11) 0.134(10) 0.079(9) 0.075(9) 0.097(9)
O55 0.088(7) 0.140(10) 0.101(8) 0.039(7) 0.049(6) 0.043(7)
O56 0.223(15) 0.113(10) 0.182(14) 0.098(10) 0.098(12) 0.090(10)
O57 0.102(8) 0.162(11) 0.117(9) 0.046(8) 0.061(7) 0.078(8)
O58 0.091(7) 0.099(8) 0.096(8) 0.000(6) 0.010(6) 0.002(6)
O71 0.097(8) 0.119(9) 0.184(13) 0.027(8) 0.061(9) 0.065(7)
O72 0.110(8) 0.054(6) 0.110(8) 0.011(6) 0.013(6) -0.012(5)
O73 0.069(7) 0.227(15) 0.120(10) -0.003(9) 0.051(7) 0.029(8)
O74 0.121(10) 0.174(13) 0.211(15) 0.146(13) -0.012(10) 0.011(9)
O75 0.083(7) 0.104(8) 0.112(8) 0.007(6) 0.048(6) 0.035(6)
O76 0.090(7) 0.078(6) 0.081(6) 0.001(5) 0.027(5) 0.005(5)
O77 0.112(8) 0.129(9) 0.155(11) 0.032(8) 0.081(8) 0.071(8)
O78 0.141(10) 0.133(10) 0.100(8) 0.064(8) 0.028(7) 0.064(8)
O79 0.077(6) 0.122(8) 0.093(7) -0.005(6) 0.033(6) 0.040(6)
O80 0.132(9) 0.123(9) 0.098(8) 0.070(7) 0.051(7) 0.063(7)
O81 0.070(6) 0.099(7) 0.090(7) 0.024(5) 0.040(5) 0.046(5)
O82 0.055(5) 0.073(6) 0.095(7) -0.006(5) 0.028(5) 0.002(4)
C11 0.050(6) 0.063(7) 0.052(6) 0.014(5) 0.016(5) 0.022(5)
C12 0.064(7) 0.075(8) 0.040(6) 0.022(6) 0.014(5) 0.013(6)
C13 0.043(6) 0.076(8) 0.073(8) 0.021(7) 0.017(6) 0.016(6)
C14 0.054(6) 0.063(7) 0.051(6) 0.016(6) 0.012(5) 0.025(6)
C21 0.048(7) 0.089(9) 0.050(7) 0.019(6) 0.007(5) 0.029(6)
C22 0.074(8) 0.073(9) 0.066(8) 0.009(7) 0.010(7) 0.023(7)
C23 0.061(8) 0.109(11) 0.075(9) 0.031(8) 0.020(7) 0.041(8)
C24 0.089(9) 0.099(10) 0.060(8) 0.032(7) 0.026(7) 0.055(8)
C31 0.064(7) 0.078(8) 0.057(7) 0.016(6) 0.014(6) 0.036(7)
C32 0.095(10) 0.085(10) 0.063(8) 0.017(7) 0.024(7) 0.052(8)
C33 0.050(7) 0.074(8) 0.086(9) 0.029(7) 0.029(7) 0.021(6)
C34 0.053(7) 0.118(12) 0.079(9) -0.020(9) 0.015(7) 0.034(8)
C35 0.054(6) 0.086(8) 0.037(6) 0.019(6) 0.013(5) 0.036(6)
C36 0.082(9) 0.069(9) 0.057(8) -0.007(6) 0.015(7) 0.013(7)
C37 0.104(11) 0.112(13) 0.056(8) -0.013(8) 0.016(8) 0.044(10)
C38 0.090(10) 0.132(14) 0.048(8) 0.007(9) 0.026(7) 0.051(10)
C39 0.107(12) 0.147(16) 0.061(9) 0.046(10) 0.044(9) 0.053(11)
C40 0.083(9) 0.108(11) 0.062(8) 0.028(8) 0.027(7) 0.048(8)
C41 0.047(6) 0.046(6) 0.061(7) 0.004(5) 0.021(5) 0.017(5)
C42 0.052(7) 0.076(8) 0.085(9) 0.024(7) 0.027(7) 0.022(6)
C43 0.054(8) 0.059(8) 0.156(15) 0.029(9) 0.053(9) 0.025(6)
C44 0.045(8) 0.084(10) 0.126(14) -0.007(10) -0.015(9) 0.030(7)
C45 0.088(12) 0.170(17) 0.082(11) -0.004(11) -0.009(9) 0.076(12)
C46 0.067(8) 0.132(13) 0.069(9) 0.024(8) 0.011(7) 0.056(9)
C47 0.062(8) 0.076(9) 0.087(10) 0.000(7) 0.035(7) 0.014(7)
C48 0.062(8) 0.088(10) 0.101(11) 0.004(8) 0.042(8) 0.033(7)
C49 0.051(7) 0.067(8) 0.078(9) 0.005(7) 0.020(6) 0.017(6)
C50 0.061(8) 0.067(8) 0.112(11) 0.027(8) 0.047(8) 0.023(7)
C51 0.059(8) 0.118(11) 0.075(9) 0.022(8) 0.027(7) 0.049(8)
C52 0.058(8) 0.097(11) 0.097(11) 0.032(9) 0.020(8) 0.040(8)
C53 0.069(9) 0.093(10) 0.095(11) 0.009(8) 0.027(8) 0.041(8)
C54 0.096(10) 0.112(12) 0.073(9) 0.048(9) 0.032(8) 0.063(9)
C55 0.068(8) 0.098(10) 0.066(9) 0.025(8) 0.019(7) 0.029(8)
C56 0.107(12) 0.097(12) 0.119(13) 0.056(11) 0.053(10) 0.045(10)
C57 0.079(9) 0.083(9) 0.072(8) 0.026(7) 0.034(7) 0.045(7)
C58 0.073(9) 0.087(10) 0.086(10) 0.018(8) 0.041(8) 0.017(8)
C59 0.046(6) 0.056(6) 0.066(7) 0.016(6) 0.018(5) 0.024(5)
C60 0.052(7) 0.070(8) 0.071(8) 0.021(6) 0.020(6) 0.025(6)
C61 0.057(8) 0.075(9) 0.126(13) 0.025(9) 0.041(8) 0.034(7)
C62 0.059(8) 0.096(10) 0.106(12) 0.015(9) 0.012(8) 0.048(8)
C63 0.088(10) 0.201(19) 0.062(9) 0.021(10) 0.012(8) 0.094(12)
C64 0.077(9) 0.136(13) 0.064(8) 0.025(8) 0.027(7) 0.064(9)
C65 0.053(6) 0.071(7) 0.045(6) 0.013(5) 0.014(5) 0.034(6)
C66 0.055(7) 0.083(9) 0.060(8) 0.007(7) 0.015(6) 0.018(6)
C67 0.064(8) 0.101(10) 0.043(7) 0.003(7) 0.010(6) 0.035(7)
C68 0.069(9) 0.135(14) 0.063(9) 0.025(9) 0.030(7) 0.035(9)
C69 0.107(11) 0.111(12) 0.071(10) 0.039(9) 0.035(9) 0.044(10)
C70 0.086(9) 0.079(9) 0.073(9) 0.038(7) 0.036(7) 0.037(7)
C71 0.058(8) 0.059(8) 0.106(11) 0.003(7) 0.014(8) 0.019(6)
C72 0.068(8) 0.061(8) 0.092(10) 0.022(8) 0.012(7) 0.003(7)
C73 0.049(7) 0.139(14) 0.066(9) 0.019(9) 0.021(7) 0.016(8)
C74 0.066(9) 0.070(9) 0.127(13) 0.049(9) -0.001(9) -0.005(7)
C75 0.047(7) 0.079(9) 0.070(8) 0.004(7) 0.008(6) 0.013(6)
C76 0.053(7) 0.060(7) 0.064(8) -0.002(6) 0.011(6) 0.010(6)
C77 0.075(9) 0.070(9) 0.095(11) 0.010(8) 0.031(8) 0.030(7)
C78 0.076(9) 0.063(8) 0.084(10) 0.018(7) 0.007(7) 0.024(7)
C79 0.064(8) 0.086(9) 0.056(7) 0.002(6) 0.023(6) 0.031(7)
C80 0.063(7) 0.071(8) 0.044(6) 0.009(6) 0.014(6) 0.019(6)
C81 0.055(7) 0.063(7) 0.060(7) 0.027(6) 0.020(6) 0.021(6)
C82 0.045(6) 0.063(7) 0.059(7) 0.009(6) 0.022(5) 0.012(5)
C83 0.045(6) 0.070(8) 0.088(9) 0.015(7) 0.011(6) 0.022(6)
C84 0.063(9) 0.33(3) 0.115(13) 0.132(17) 0.052(10) 0.090(14)
C85 0.078(12) 0.41(4) 0.16(2) 0.17(3) 0.052(13) 0.12(2)
C86 0.050(9) 0.131(15) 0.135(16) -0.008(12) -0.006(10) 0.041(10)
C87 0.089(13) 0.124(16) 0.25(3) 0.089(18) -0.007(15) 0.047(12)
C88 0.071(10) 0.150(17) 0.22(2) 0.134(17) 0.026(12) 0.040(10)
C89 0.051(6) 0.066(7) 0.049(6) 0.020(6) 0.016(5) 0.028(5)
C90 0.079(8) 0.060(8) 0.056(7) 0.009(6) 0.023(6) 0.016(6)
C91 0.086(9) 0.108(11) 0.050(7) 0.014(8) 0.013(7) 0.044(9)
C92 0.073(9) 0.111(12) 0.060(8) 0.013(9) 0.016(7) 0.032(9)
C93 0.077(9) 0.125(14) 0.070(9) 0.041(9) 0.034(8) 0.033(9)
C94 0.069(8) 0.079(9) 0.060(8) 0.020(7) 0.013(6) 0.020(7)

loop_
_atom_type_symbol
_atom_type_description
_atom_type_scat_dispersion_real
_atom_type_scat_dispersion_imag
_atom_type_scat_source
C C 0.0033 0.0016 'International Tables Vol C Tables 4.2.6.8 and 6.1.1.4'
H H 0.0000 0.0000 'International Tables Vol C Tables 4.2.6.8 and 6.1.1.4'
O O 0.0106 0.0060 'International Tables Vol C Tables 4.2.6.8 and 6.1.1.4'
Sb Sb -0.5866 1.5461 'International Tables Vol C Tables 4.2.6.8 and 6.1.1.4'
Re Re -1.0185 7.2310 'International Tables Vol C Tables 4.2.6.8 and 6.1.1.4'

loop_
_geom_angle_atom_site_label_1
_geom_angle_atom_site_label_2
_geom_angle_atom_site_label_3
_geom_angle
C14 Re1 C12 91.1(5)
C14 Re1 C13 90.7(5)
C12 Re1 C13 92.4(5)
C14 Re1 C11 90.6(4)
C12 Re1 C11 91.9(5)
C13 Re1 C11 175.5(5)
C14 Re1 Sb1 96.7(3)
C12 Re1 Sb1 172.1(3)
C13 Re1 Sb1 86.3(3)
C11 Re1 Sb1 89.2(3)
C14 Re1 Re2 176.5(3)
C12 Re1 Re2 89.7(3)
C13 Re1 Re2 85.9(4)
C11 Re1 Re2 92.8(3)
Sb1 Re1 Re2 82.435(19)
C14 Re1 H1 175(3)
C12 Re1 H1 88(3)
C13 Re1 H1 94(3)
C11 Re1 H1 84(3)
Sb1 Re1 H1 85(3)
Re2 Re1 H1 9(3)
H1 Re2 C22 93(3)
H1 Re2 C24 173(3)
C22 Re2 C24 91.1(6)
H1 Re2 C23 94(3)
C22 Re2 C23 89.0(6)
C24 Re2 C23 92.5(5)
H1 Re2 C21 82(3)
C22 Re2 C21 91.4(5)
C24 Re2 C21 91.1(5)
C23 Re2 C21 176.4(5)
H1 Re2 Re3 85(3)
C22 Re2 Re3 176.6(4)
C24 Re2 Re3 91.5(4)
C23 Re2 Re3 93.0(4)
C21 Re2 Re3 86.4(3)
H1 Re2 Re1 9(3)
C22 Re2 Re1 94.6(4)
C24 Re2 Re1 173.9(4)
C23 Re2 Re1 85.6(4)
C21 Re2 Re1 90.8(3)
Re3 Re2 Re1 82.813(14)
H1 Re2 H1 0(5)
C22 Re2 H1 93(3)
C24 Re2 H1 173(3)
C23 Re2 H1 94(3)
C21 Re2 H1 82(3)
Re3 Re2 H1 85(3)
Re1 Re2 H1 9(3)
H1 Re2 H2 95(4)
C22 Re2 H2 172(3)
C24 Re2 H2 82(3)
C23 Re2 H2 87(3)
C21 Re2 H2 93(3)
Re3 Re2 H2 11(3)
Re1 Re2 H2 92(3)
H1 Re2 H2 95(4)
C34 Re3 C32 94.8(7)
C34 Re3 C31 90.0(5)
C32 Re3 C31 91.4(5)
C34 Re3 C33 91.3(5)
C32 Re3 C33 90.9(5)
C31 Re3 C33 177.3(5)
C34 Re3 Sb1 91.9(5)
C32 Re3 Sb1 173.2(4)
C31 Re3 Sb1 90.1(3)
C33 Re3 Sb1 87.4(4)
C34 Re3 Re2 173.5(5)
C32 Re3 Re2 90.7(4)
C31 Re3 Re2 86.4(3)
C33 Re3 Re2 92.1(4)
Sb1 Re3 Re2 82.729(19)
C34 Re3 H2 171(4)
C32 Re3 H2 78(4)
C31 Re3 H2 96(4)
C33 Re3 H2 83(4)
Sb1 Re3 H2 95(4)
Re2 Re3 H2 15(4)
C50 Re4 C48 93.8(6)
C50 Re4 C49 92.5(5)
C48 Re4 C49 89.3(5)
C50 Re4 C47 88.1(6)
C48 Re4 C47 91.8(5)
C49 Re4 C47 178.7(5)
C50 Re4 Sb3 93.1(4)
C48 Re4 Sb3 172.5(4)
C49 Re4 Sb3 87.4(3)
C47 Re4 Sb3 91.4(4)
C50 Re4 Re5 175.2(4)
C48 Re4 Re5 90.8(4)
C49 Re4 Re5 89.2(4)
C47 Re4 Re5 90.2(4)
Sb3 Re4 Re5 82.41(2)
C50 Re4 H3 174(3)
C48 Re4 H3 81(3)
C49 Re4 H3 90(7)
C47 Re4 H3 90(7)
Sb3 Re4 H3 93(2)
Re5 Re4 H3 10(2)
C52 Re5 C54 91.1(6)
C52 Re5 C53 90.4(6)
C54 Re5 C53 91.7(6)
C52 Re5 C51 90.4(6)
C54 Re5 C51 90.5(6)
C53 Re5 C51 177.6(6)
C52 Re5 Re4 90.5(4)
C54 Re5 Re4 177.3(4)
C53 Re5 Re4 90.5(4)
C51 Re5 Re4 87.3(4)
C52 Re5 Re6 173.1(4)
C54 Re5 Re6 95.8(5)
C53 Re5 Re6 89.4(4)
C51 Re5 Re6 89.5(4)
Re4 Re5 Re6 82.597(15)
C52 Re5 H3 80(3)
C54 Re5 H3 171(3)
C53 Re5 H3 91(7)
C51 Re5 H3 87(7)
Re4 Re5 H3 10(2)
Re6 Re5 H3 93(2)
C52 Re5 H4 176(3)
C54 Re5 H4 89(3)
C53 Re5 H4 93(3)
C51 Re5 H4 86(3)
Re4 Re5 H4 90(3)
Re6 Re5 H4 8(2)
H3 Re5 H4 100(4)
C58 Re6 C56 92.8(7)
C58 Re6 C57 92.4(5)
C56 Re6 C57 91.6(6)
C58 Re6 C55 91.4(5)
C56 Re6 C55 91.4(6)
C57 Re6 C55 175.1(5)
C58 Re6 Sb3 90.8(5)
C56 Re6 Sb3 175.8(5)
C57 Re6 Sb3 86.2(4)
C55 Re6 Sb3 90.5(4)
C58 Re6 Re5 172.5(5)
C56 Re6 Re5 94.6(5)
C57 Re6 Re5 88.7(4)
C55 Re6 Re5 87.1(4)
Sb3 Re6 Re5 81.80(2)
C58 Re6 H4 175(3)
C56 Re6 H4 88(3)
C57 Re6 H4 93(3)
C55 Re6 H4 83(3)
Sb3 Re6 H4 89(3)
Re5 Re6 H4 8(2)
C74 Re7 C72 93.1(6)
C74 Re7 C71 89.3(7)
C72 Re7 C71 93.1(6)
C74 Re7 C73 90.6(7)
C72 Re7 C73 91.9(6)
C71 Re7 C73 175.0(6)
C74 Re7 Sb2 94.3(4)
C72 Re7 Sb2 172.5(4)
C71 Re7 Sb2 85.5(4)
C73 Re7 Sb2 89.5(4)
C74 Re7 Re8 177.8(5)
C72 Re7 Re8 89.1(4)
C71 Re7 Re8 91.2(4)
C73 Re7 Re8 88.8(4)
Sb2 Re7 Re8 83.53(2)
C74 Re7 H5 159(5)
C72 Re7 H5 106(5)
C71 Re7 H5 97(4)
C73 Re7 H5 82(4)
Sb2 Re7 H5 67(5)
Re8 Re7 H5 18(5)
C78 Re8 C76 91.1(5)
C78 Re8 C77 90.6(6)
C76 Re8 C77 89.9(5)
C78 Re8 C75 89.3(6)
C76 Re8 C75 91.0(5)
C77 Re8 C75 179.1(5)
C78 Re8 H5 168(3)
C76 Re8 H5 101(3)
C77 Re8 H5 86(3)
C75 Re8 H5 94(3)
C78 Re8 Re7 178.3(4)
C76 Re8 Re7 89.4(4)
C77 Re8 Re7 91.0(4)
C75 Re8 Re7 89.0(4)
H5 Re8 Re7 13(3)
C78 Re8 Re9 97.2(4)
C76 Re8 Re9 171.4(4)
C77 Re8 Re9 92.2(4)
C75 Re8 Re9 86.9(3)
H5 Re8 Re9 71(3)
Re7 Re8 Re9 82.258(14)
C78 Re8 H5 168(3)
C76 Re8 H5 101(3)
C77 Re8 H5 86(3)
C75 Re8 H5 94(3)
H5 Re8 H5 0(6)
Re7 Re8 H5 13(3)
Re9 Re8 H5 71(3)
C78 Re8 H6 92(3)
C76 Re8 H6 175(4)
C77 Re8 H6 87(3)
C75 Re8 H6 92(3)
H5 Re8 H6 76(4)
Re7 Re8 H6 88(3)
Re9 Re8 H6 8(3)
H5 Re8 H6 76(4)
C80 Re9 C82 91.3(5)
C80 Re9 C79 92.1(5)
C82 Re9 C79 91.9(5)
C80 Re9 C81 92.1(5)
C82 Re9 C81 92.1(4)
C79 Re9 C81 174.2(5)
C80 Re9 Sb2 175.5(3)
C82 Re9 Sb2 92.2(3)
C79 Re9 Sb2 90.6(4)
C81 Re9 Sb2 84.9(3)
C80 Re9 Re8 94.6(3)
C82 Re9 Re8 174.0(4)
C79 Re9 Re8 86.6(4)
C81 Re9 Re8 89.0(3)
Sb2 Re9 Re8 82.018(19)
C80 Re9 H6 89(3)
C82 Re9 H6 176(3)
C79 Re9 H6 92(3)
C81 Re9 H6 84(3)
Sb2 Re9 H6 87(3)
Re8 Re9 H6 8(3)
C41 Sb1 C35 97.8(4)
C41 Sb1 Re1 111.2(3)
C35 Sb1 Re1 112.5(3)
C41 Sb1 Re3 113.1(3)
C35 Sb1 Re3 109.8(3)
Re1 Sb1 Re3 111.82(3)
C89 Sb2 C83 95.7(4)
C89 Sb2 Re7 113.4(3)
C83 Sb2 Re7 110.2(3)
C89 Sb2 Re9 109.2(3)
C83 Sb2 Re9 115.5(4)
Re7 Sb2 Re9 111.90(3)
C65 Sb3 C59 97.4(4)
C65 Sb3 Re4 109.3(3)
C59 Sb3 Re4 113.9(3)
C65 Sb3 Re6 110.0(3)
C59 Sb3 Re6 112.0(3)
Re4 Sb3 Re6 113.15(3)
O11 C11 Re1 179.2(12)
O12 C12 Re1 178.7(12)
O13 C13 Re1 177.5(11)
O14 C14 Re1 178.6(10)
O21 C21 Re2 176.6(12)
O22 C22 Re2 178.8(13)
O23 C23 Re2 177.3(12)
O24 C24 Re2 179.6(13)
O31 C31 Re3 178.6(11)
O32 C32 Re3 178.7(14)
O33 C33 Re3 178.5(12)
O34 C34 Re3 176.6(16)
C40 C35 C36 117.3(11)
C40 C35 Sb1 123.2(10)
C36 C35 Sb1 119.4(9)
C35 C36 C37 120.1(14)
C35 C36 H36 119.9
C37 C36 H36 119.9
C38 C37 C36 120.0(14)
C38 C37 H37 120.0
C36 C37 H37 120.0
C37 C38 C39 120.2(13)
C37 C38 H38 119.9
C39 C38 H38 119.9
C40 C39 C38 117.8(15)
C40 C39 H39 121.1
C38 C39 H39 121.1
C35 C40 C39 124.6(15)
C35 C40 H40 117.7
C39 C40 H40 117.7
C46 C41 C42 116.7(11)
C46 C41 Sb1 122.2(9)
C42 C41 Sb1 121.2(9)
C43 C42 C41 121.3(13)
C43 C42 H42 119.3
C41 C42 H42 119.3
C44 C43 C42 120.6(14)
C44 C43 H43 119.7
C42 C43 H43 119.7
C45 C44 C43 119.4(13)
C45 C44 H44 120.3
C43 C44 H44 120.3
C44 C45 C46 120.7(15)
C44 C45 H45 119.7
C46 C45 H45 119.7
C41 C46 C45 121.3(14)
C41 C46 H46 119.4
C45 C46 H46 119.4
O47 C47 Re4 178.4(14)
O48 C48 Re4 178.3(11)
O49 C49 Re4 177.8(11)
O50 C50 Re4 177.3(12)
O51 C51 Re5 179.9(14)
O52 C52 Re5 178.5(13)
O53 C53 Re5 175.8(13)
O54 C54 Re5 176.5(13)
O55 C55 Re6 179.2(13)
O56 C56 Re6 178.2(16)
O57 C57 Re6 176.8(13)
O58 C58 Re6 176.8(14)
C60 C59 C64 116.5(10)
C60 C59 Sb3 122.7(9)
C64 C59 Sb3 120.8(9)
C59 C60 C61 122.0(12)
C59 C60 H60 119.0
C61 C60 H60 119.0
C62 C61 C60 121.1(13)
C62 C61 H61 119.5
C60 C61 H61 119.5
C61 C62 C63 118.4(12)
C61 C62 H62 120.8
C63 C62 H62 120.8
C62 C63 C64 120.7(13)
C62 C63 H63 119.7
C64 C63 H63 119.7
C59 C64 C63 121.2(12)
C59 C64 H64 119.4
C63 C64 H64 119.4
C66 C65 C70 116.1(11)
C66 C65 Sb3 122.8(9)
C70 C65 Sb3 121.0(8)
C65 C66 C67 123.1(13)
C65 C66 H66 118.4
C67 C66 H66 118.4
C68 C67 C66 117.4(12)
C68 C67 H67 121.3
C66 C67 H67 121.3
C69 C68 C67 120.8(13)
C69 C68 H68 119.6
C67 C68 H68 119.6
C68 C69 C70 121.6(15)
C68 C69 H69 119.2
C70 C69 H69 119.2
C69 C70 C65 121.0(13)
C69 C70 H70 119.5
C65 C70 H70 119.5
O71 C71 Re7 176.9(14)
O72 C72 Re7 178.3(14)
O73 C73 Re7 177.9(14)
O74 C74 Re7 178.0(16)
O75 C75 Re8 179.1(13)
O76 C76 Re8 179.0(12)
O77 C77 Re8 177.4(13)
O78 C78 Re8 178.4(14)
O79 C79 Re9 178.2(12)
O80 C80 Re9 179.4(11)
O81 C81 Re9 176.6(11)
O82 C82 Re9 178.1(11)
C84 C83 C88 117.4(13)
C84 C83 Sb2 123.0(11)
C88 C83 Sb2 119.6(10)
C83 C84 C85 119.0(16)
C83 C84 H84 120.5
C85 C84 H84 120.5
C86 C85 C84 124.2(19)
C86 C85 H85 117.9
C84 C85 H85 117.9
C85 C86 C87 118.8(17)
C85 C86 H86 120.6
C87 C86 H86 120.6
C86 C87 C88 119(2)
C86 C87 H87 120.5
C88 C87 H87 120.5
C83 C88 C87 121.3(17)
C83 C88 H88 119.3
C87 C88 H88 119.3
C90 C89 C94 119.0(11)
C90 C89 Sb2 120.3(8)
C94 C89 Sb2 120.6(9)
C89 C90 C91 122.1(12)
C89 C90 H90 119.0
C91 C90 H90 119.0
C90 C91 C92 117.8(14)
C90 C91 H91 121.1
C92 C91 H91 121.1
C93 C92 C91 120.8(14)
C93 C92 H92 119.6
C91 C92 H92 119.6
C92 C93 C94 121.7(14)
C92 C93 H93 119.1
C94 C93 H93 119.1
C93 C94 C89 118.6(13)
C93 C94 H94 120.7
C89 C94 H94 120.7

loop_
_geom_bond_atom_site_label_1
_geom_bond_atom_site_label_2
_geom_bond_distance
Re1 C14 1.914(11)
Re1 C12 1.941(12)
Re1 C13 1.983(13)
Re1 C11 2.001(11)
Re1 Sb1 2.7525(8)
Re1 Re2 3.4545(6)
Re1 H1 1.74(9)
Re2 H1 1.75(9)
Re2 C22 1.881(13)
Re2 C24 1.937(13)
Re2 C23 2.004(14)
Re2 C21 2.009(13)
Re2 Re3 3.4387(6)
Re2 H1 1.75(9)
Re2 H2 2.05(12)
Re3 C34 1.889(14)
Re3 C32 1.911(14)
Re3 C31 1.979(13)
Re3 C33 2.012(13)
Re3 Sb1 2.7527(8)
Re3 H2 1.49(12)
Re4 C50 1.943(15)
Re4 C48 1.946(14)
Re4 C49 1.983(13)
Re4 C47 1.990(13)
Re4 Sb3 2.7508(8)
Re4 Re5 3.4657(7)
Re4 H3 1.76(2)
Re5 C52 1.926(15)
Re5 C54 1.925(14)
Re5 C53 2.003(14)
Re5 C51 2.004(13)
Re5 Re6 3.4955(7)
Re5 H3 1.76(2)
Re5 H4 1.767(18)
Re6 C58 1.880(15)
Re6 C56 1.951(16)
Re6 C57 1.990(13)
Re6 C55 1.997(15)
Re6 Sb3 2.7539(9)
Re6 H4 1.763(18)
Re7 C74 1.904(15)
Re7 C72 1.956(13)
Re7 C71 1.970(15)
Re7 C73 1.984(15)
Re7 Sb2 2.7408(8)
Re7 Re8 3.4314(7)
Re7 H5 1.45(12)
Re8 C78 1.901(14)
Re8 C76 1.910(11)
Re8 C77 2.013(14)
Re8 C75 2.018(14)
Re8 H5 2.11(12)
Re8 Re9 3.4973(6)
Re8 H5 2.11(12)
Re8 H6 1.766(18)
Re9 C80 1.940(13)
Re9 C82 1.943(11)
Re9 C79 1.973(12)
Re9 C81 2.015(12)
Re9 Sb2 2.7600(8)
Re9 H6 1.763(18)
Sb1 C41 2.140(10)
Sb1 C35 2.150(10)
Sb2 C89 2.160(11)
Sb2 C83 2.169(11)
Sb3 C65 2.138(10)
Sb3 C59 2.146(10)
O11 C11 1.133(12)
O12 C12 1.135(13)
O13 C13 1.136(13)
O14 C14 1.166(12)
O21 C21 1.126(13)
O22 C22 1.182(14)
O23 C23 1.117(14)
O24 C24 1.127(14)
O31 C31 1.152(13)
O32 C32 1.167(15)
O33 C33 1.117(13)
O34 C34 1.166(14)
O47 C47 1.133(13)
O48 C48 1.177(15)
O49 C49 1.143(13)
O50 C50 1.139(15)
O51 C51 1.130(13)
O52 C52 1.161(15)
O53 C53 1.117(14)
O54 C54 1.154(15)
O55 C55 1.130(14)
O56 C56 1.135(16)
O57 C57 1.127(13)
O58 C58 1.199(15)
O71 C71 1.150(15)
O72 C72 1.149(14)
O73 C73 1.130(16)
O74 C74 1.159(16)
O75 C75 1.102(14)
O76 C76 1.164(13)
O77 C77 1.126(14)
O78 C78 1.164(15)
O79 C79 1.141(13)
O80 C80 1.143(13)
O81 C81 1.125(12)
O82 C82 1.146(12)
C35 C40 1.349(16)
C35 C36 1.378(16)
C36 C37 1.401(17)
C36 H36 0.9300
C37 C38 1.36(2)
C37 H37 0.9300
C38 C39 1.39(2)
C38 H38 0.9300
C39 C40 1.358(17)
C39 H39 0.9300
C40 H40 0.9300
C41 C46 1.375(16)
C41 C42 1.379(15)
C42 C43 1.372(16)
C42 H42 0.9300
C43 C44 1.36(2)
C43 H43 0.9300
C44 C45 1.34(2)
C44 H44 0.9300
C45 C46 1.383(18)
C45 H45 0.9300
C46 H46 0.9300
C59 C60 1.350(15)
C59 C64 1.372(16)
C60 C61 1.387(15)
C60 H60 0.9300
C61 C62 1.341(19)
C61 H61 0.9300
C62 C63 1.347(19)
C62 H62 0.9300
C63 C64 1.396(17)
C63 H63 0.9300
C64 H64 0.9300
C65 C66 1.364(15)
C65 C70 1.415(15)
C66 C67 1.401(16)
C66 H66 0.9300
C67 C68 1.391(18)
C67 H67 0.9300
C68 C69 1.330(19)
C68 H68 0.9300
C69 C70 1.364(17)
C69 H69 0.9300
C70 H70 0.9300
C83 C84 1.325(17)
C83 C88 1.367(19)
C84 C85 1.40(2)
C84 H84 0.9300
C85 C86 1.26(3)
C85 H85 0.9300
C86 C87 1.35(3)
C86 H86 0.9300
C87 C88 1.38(2)
C87 H87 0.9300
C88 H88 0.9300
C89 C90 1.357(15)
C89 C94 1.403(15)
C90 C91 1.399(16)
C90 H90 0.9300
C91 C92 1.401(18)
C91 H91 0.9300
C92 C93 1.325(19)
C92 H92 0.9300
C93 C94 1.402(18)
C93 H93 0.9300
C94 H94 0.9300
